data_4021347
loop_
_publ_author_name
'Sang Ick Lee'
'Se Yeoun Park'
'Ji Hoon Park'
'Il Gu Jung'
'Soo Young Choi'
'Young Keun Chung'
'Bun Yeoul Lee'

_publ_section_title
;
 Rhodium N-Heterocyclic Carbene-Catalyzed [4 + 2] and
 [5 + 2] Cycloaddition Reactions
;
_journal_name_full 'Journal of Organic Chemistry'
_journal_page_first 91
_journal_page_last 96
_journal_paper_doi 10.1021/jo051685u
_journal_volume 71
_journal_year 2006
_chemical_formula_sum 'C25 H17 N O2 S'
_chemical_formula_weight 395.48
_chemical_name_systematic
; N-(4,5-Dimethyl-cyclohexa-1,4-dienylmethyl)-4-methyl-
  N-(3-phenyl-prop-2-ynyl)-benzenesulfonamide 
;
_space_group_IT_number 2
_symmetry_cell_setting triclinic
_symmetry_space_group_name_Hall '-P 1'
_symmetry_space_group_name_H-M 'P -1'
_atom_sites_solution_hydrogens geom
_atom_sites_solution_primary direct
_atom_sites_solution_secondary difmap
_audit_creation_method SHELXL-97
_cell_angle_alpha 93.023(2)
_cell_angle_beta 111.262(2)
_cell_angle_gamma 98.409(2)
_cell_formula_units_Z 4
_cell_length_a 9.4290(4)
_cell_length_b 11.2800(4)
_cell_length_c 11.7580(5)
_cell_measurement_temperature 293(2)
_cell_volume 1145.30(8)
_computing_cell_refinement 'HKL Scalepack (Otwinowski & Minor 1997)'
_computing_data_collection 'Collect (Nonius BV, 1997-2000)'
_computing_data_reduction 'HKL Denzo and Scalepack (Otwinowski & Minor 1997)'
_computing_molecular_graphics ORTEP32
_computing_structure_refinement 'SHELXL-97 (Sheldrick, 1997)'
_computing_structure_solution 'SHELXS-97 (Sheldrick, 1990)'
_diffrn_ambient_temperature 293(2)
_diffrn_detector_area_resol_mean 9
_diffrn_measured_fraction_theta_full 0.986
_diffrn_measured_fraction_theta_max 0.986
_diffrn_measurement_device_type KappaCCD
_diffrn_measurement_method '95mm CCD camera on \k-goniostat'
_diffrn_radiation_monochromator 'horizonally mounted graphite crystal'
_diffrn_radiation_source 'fine-focus sealed tube'
_diffrn_radiation_type MoK\a
_diffrn_radiation_wavelength 0.71073
_diffrn_reflns_av_R_equivalents 0.0223
_diffrn_reflns_av_sigmaI/netI 0.0320
_diffrn_reflns_limit_h_max 12
_diffrn_reflns_limit_h_min -12
_diffrn_reflns_limit_k_max 14
_diffrn_reflns_limit_k_min -14
_diffrn_reflns_limit_l_max 13
_diffrn_reflns_limit_l_min -15
_diffrn_reflns_number 7932
_diffrn_reflns_theta_full 27.46
_diffrn_reflns_theta_max 27.46
_diffrn_reflns_theta_min 1.84
_exptl_absorpt_coefficient_mu 0.161
_exptl_crystal_colour white
_exptl_crystal_density_diffrn 1.176
_exptl_crystal_density_method 'not measured'
_exptl_crystal_description cubic
_exptl_crystal_F_000 432
_exptl_crystal_size_max 0.2
_exptl_crystal_size_mid 0.2
_exptl_crystal_size_min 0.1
_refine_diff_density_max 0.397
_refine_diff_density_min -0.583
_refine_diff_density_rms 0.117
_refine_ls_extinction_method none
_refine_ls_goodness_of_fit_ref 1.086
_refine_ls_hydrogen_treatment mixed
_refine_ls_matrix_type full
_refine_ls_number_parameters 265
_refine_ls_number_reflns 5188
_refine_ls_number_restraints 0
_refine_ls_restrained_S_all 1.086
_refine_ls_R_factor_all 0.0714
_refine_ls_R_factor_gt 0.0572
_refine_ls_shift/su_max 0.005
_refine_ls_shift/su_mean 0.000
_refine_ls_structure_factor_coef Fsqd
_refine_ls_weighting_details 'calc w=1/[\s^2^(Fo^2^)+(0.1057P)^2^+0.2127P] where P=(Fo^2^+2Fc^2^)/3'
_refine_ls_weighting_scheme calc
_refine_ls_wR_factor_gt 0.1639
_refine_ls_wR_factor_ref 0.1810
_reflns_number_gt 4230
_reflns_number_total 5188
_reflns_threshold_expression >2sigma(I)
_cod_data_source_file jo051685usi20050810_012127.cif
_cod_database_code 4021347

loop_
_symmetry_equiv_pos_as_xyz
'x, y, z'
'-x, -y, -z'

loop_
_atom_site_label
_atom_site_type_symbol
_atom_site_fract_x
_atom_site_fract_y
_atom_site_fract_z
_atom_site_U_iso_or_equiv
_atom_site_adp_type
_atom_site_occupancy
_atom_site_symmetry_multiplicity
_atom_site_calc_flag
_atom_site_refinement_flags
S1 S 0.27150(6) 0.66235(4) 0.52617(4) 0.05204(17) Uani 1 1 d .
N1 N 0.22326(18) 0.74026(13) 0.62419(13) 0.0480(3) Uani 1 1 d .
O1 O 0.13336(18) 0.58265(14) 0.44864(13) 0.0686(4) Uani 1 1 d .
O2 O 0.3490(2) 0.74837(14) 0.47354(14) 0.0709(4) Uani 1 1 d .
C1 C 0.7253(4) 0.3661(3) 0.8287(3) 0.0981(9) Uani 1 1 d .
H1A H 0.6691 0.2936 0.8421 0.147 Uiso 1 1 calc R
H1B H 0.7881 0.4121 0.9063 0.147 Uiso 1 1 calc R
H1C H 0.7902 0.3456 0.7866 0.147 Uiso 1 1 calc R
C2 C 0.6132(3) 0.4396(2) 0.7520(2) 0.0645(5) Uani 1 1 d .
C3 C 0.6640(3) 0.5460(2) 0.7142(2) 0.0670(6) Uani 1 1 d .
H3 H 0.7696 0.5723 0.7364 0.080 Uiso 1 1 calc R
C4 C 0.5618(2) 0.61410(18) 0.6444(2) 0.0583(5) Uani 1 1 d .
H4 H 0.5982 0.6858 0.6203 0.070 Uiso 1 1 calc R
C5 C 0.4041(2) 0.57437(16) 0.61035(16) 0.0474(4) Uani 1 1 d .
C6 C 0.3501(2) 0.46790(17) 0.64695(19) 0.0560(4) Uani 1 1 d .
H6 H 0.2445 0.4414 0.6245 0.067 Uiso 1 1 calc R
C7 C 0.4548(3) 0.40186(19) 0.7170(2) 0.0652(5) Uani 1 1 d .
H7 H 0.4187 0.3303 0.7415 0.078 Uiso 1 1 calc R
C8 C 0.3393(2) 0.84253(16) 0.70247(17) 0.0537(4) Uani 1 1 d .
H8A H 0.4000 0.8766 0.6570 0.081 Uiso 1 1 calc R
H8B H 0.2859 0.9042 0.7198 0.081 Uiso 1 1 calc R
C9 C 0.4451(2) 0.81241(17) 0.81965(17) 0.0546(4) Uani 1 1 d .
C10 C 0.5357(2) 0.79212(18) 0.91433(17) 0.0554(4) Uani 1 1 d .
C11 C 0.6553(2) 0.77209(19) 1.02528(17) 0.0554(4) Uani 1 1 d .
C12 C 0.7072(4) 0.6633(3) 1.0375(2) 0.0816(7) Uani 1 1 d .
H12 H 0.6609 0.5992 0.9755 0.098 Uiso 1 1 calc R
C13 C 0.8319(4) 0.6508(4) 1.1458(4) 0.1074(12) Uani 1 1 d .
H13 H 0.8691 0.5785 1.1557 0.129 Uiso 1 1 calc R
C14 C 0.8975(3) 0.7472(4) 1.2365(3) 0.1014(11) Uani 1 1 d .
H14 H 0.9801 0.7395 1.3074 0.122 Uiso 1 1 calc R
C15 C 0.8452(3) 0.8504(3) 1.2244(2) 0.0937(9) Uani 1 1 d .
H15 H 0.8904 0.9135 1.2874 0.112 Uiso 1 1 calc R
C16 C 0.7259(3) 0.8652(2) 1.1209(2) 0.0723(6) Uani 1 1 d .
H16 H 0.6913 0.9385 1.1140 0.087 Uiso 1 1 calc R
C17 C 0.1242(2) 0.67612(17) 0.68231(18) 0.0528(4) Uani 1 1 d .
H17A H 0.1882 0.6494 0.7581 0.079 Uiso 1 1 calc R
H17B H 0.0586 0.6055 0.6279 0.079 Uiso 1 1 calc R
C18 C 0.0257(2) 0.75867(16) 0.70893(16) 0.0492(4) Uani 1 1 d .
C19 C -0.0883(2) 0.8016(2) 0.60064(17) 0.0583(5) Uani 1 1 d .
H19A H -0.1630 0.7322 0.5511 0.087 Uiso 1 1 calc R
H19B H -0.0339 0.8364 0.5510 0.087 Uiso 1 1 calc R
C20 C -0.1743(2) 0.89259(18) 0.6302(2) 0.0569(5) Uani 1 1 d .
C21 C -0.2765(3) 0.9415(3) 0.5184(3) 0.0880(8) Uani 1 1 d .
H21A H -0.3227 1.0032 0.5436 0.132 Uiso 1 1 calc R
H21B H -0.3563 0.8775 0.4665 0.132 Uiso 1 1 calc R
H21C H -0.2156 0.9751 0.4739 0.132 Uiso 1 1 calc R
C22 C -0.1597(2) 0.92607(18) 0.7442(2) 0.0595(5) Uani 1 1 d .
C23 C -0.2390(3) 1.0210(2) 0.7794(3) 0.0853(8) Uani 1 1 d .
H23A H -0.1634 1.0911 0.8227 0.128 Uiso 1 1 calc R
H23B H -0.2905 0.9895 0.8313 0.128 Uiso 1 1 calc R
H23C H -0.3134 1.0427 0.7066 0.128 Uiso 1 1 calc R
C24 C -0.0561(3) 0.8744(2) 0.8525(2) 0.0709(6) Uani 1 1 d .
H24A H 0.0128 0.9404 0.9122 0.106 Uiso 1 1 calc R
H24B H -0.1195 0.8302 0.8909 0.106 Uiso 1 1 calc R
C25 C 0.0386(3) 0.79256(19) 0.82231(18) 0.0588(5) Uani 1 1 d .
H25 H 0.1112 0.7635 0.8868 0.071 Uiso 1 1 calc R

loop_
_atom_site_aniso_label
_atom_site_aniso_U_11
_atom_site_aniso_U_22
_atom_site_aniso_U_33
_atom_site_aniso_U_23
_atom_site_aniso_U_13
_atom_site_aniso_U_12
S1 0.0617(3) 0.0534(3) 0.0395(2) 0.00176(18) 0.0159(2) 0.0149(2)
N1 0.0536(8) 0.0447(7) 0.0436(7) 0.0005(6) 0.0148(6) 0.0128(6)
O1 0.0692(9) 0.0742(9) 0.0463(7) -0.0131(7) 0.0049(7) 0.0144(7)
O2 0.0970(11) 0.0695(9) 0.0580(8) 0.0186(7) 0.0387(8) 0.0223(8)
C1 0.111(2) 0.108(2) 0.0894(19) 0.0230(17) 0.0334(17) 0.0667(19)
C2 0.0759(13) 0.0675(12) 0.0590(11) 0.0039(10) 0.0279(10) 0.0346(11)
C3 0.0532(10) 0.0744(14) 0.0755(14) -0.0029(11) 0.0256(10) 0.0181(10)
C4 0.0603(11) 0.0532(10) 0.0670(12) 0.0022(9) 0.0314(10) 0.0089(8)
C5 0.0543(9) 0.0454(8) 0.0445(8) -0.0021(7) 0.0211(7) 0.0113(7)
C6 0.0617(11) 0.0473(9) 0.0611(11) 0.0021(8) 0.0264(9) 0.0084(8)
C7 0.0847(15) 0.0503(10) 0.0716(13) 0.0116(9) 0.0384(12) 0.0205(10)
C8 0.0631(11) 0.0454(9) 0.0456(9) 0.0026(7) 0.0129(8) 0.0088(8)
C9 0.0604(10) 0.0543(10) 0.0441(9) -0.0002(8) 0.0156(8) 0.0075(8)
C10 0.0588(10) 0.0566(10) 0.0473(10) 0.0013(8) 0.0177(8) 0.0066(8)
C11 0.0538(10) 0.0696(12) 0.0432(9) 0.0097(8) 0.0191(8) 0.0085(9)
C12 0.1060(19) 0.0864(17) 0.0679(14) 0.0197(13) 0.0409(14) 0.0394(15)
C13 0.110(2) 0.139(3) 0.115(3) 0.069(2) 0.064(2) 0.074(2)
C14 0.0573(14) 0.168(3) 0.0739(17) 0.046(2) 0.0153(12) 0.0178(18)
C15 0.0687(15) 0.120(2) 0.0611(14) 0.0188(15) -0.0021(12) -0.0118(16)
C16 0.0694(13) 0.0760(14) 0.0537(11) 0.0046(10) 0.0092(10) -0.0044(11)
C17 0.0611(10) 0.0467(9) 0.0506(10) 0.0055(7) 0.0199(8) 0.0126(8)
C18 0.0536(9) 0.0475(9) 0.0455(9) 0.0035(7) 0.0176(7) 0.0090(7)
C19 0.0588(10) 0.0716(12) 0.0431(9) 0.0035(8) 0.0150(8) 0.0191(9)
C20 0.0515(10) 0.0559(10) 0.0661(12) 0.0119(9) 0.0240(9) 0.0115(8)
C21 0.0853(17) 0.0990(19) 0.0877(18) 0.0339(15) 0.0283(14) 0.0441(15)
C22 0.0599(11) 0.0512(10) 0.0753(13) 0.0044(9) 0.0355(10) 0.0081(8)
C23 0.0889(17) 0.0690(14) 0.118(2) 0.0010(14) 0.0609(17) 0.0207(13)
C24 0.0867(15) 0.0786(14) 0.0557(12) -0.0013(10) 0.0363(11) 0.0182(12)
C25 0.0680(12) 0.0648(11) 0.0429(9) 0.0060(8) 0.0189(8) 0.0145(9)

loop_
_atom_type_symbol
_atom_type_description
_atom_type_scat_dispersion_real
_atom_type_scat_dispersion_imag
_atom_type_scat_source
C C 0.0033 0.0016 'International Tables Vol C Tables 4.2.6.8 and 6.1.1.4'
H H 0.0000 0.0000 'International Tables Vol C Tables 4.2.6.8 and 6.1.1.4'
N N 0.0061 0.0033 'International Tables Vol C Tables 4.2.6.8 and 6.1.1.4'
O O 0.0106 0.0060 'International Tables Vol C Tables 4.2.6.8 and 6.1.1.4'
S S 0.1246 0.1234 'International Tables Vol C Tables 4.2.6.8 and 6.1.1.4'

loop_
_geom_angle_atom_site_label_1
_geom_angle_atom_site_label_2
_geom_angle_atom_site_label_3
_geom_angle
O2 S1 O1 119.70(10)
O2 S1 N1 106.34(9)
O1 S1 N1 106.05(9)
O2 S1 C5 108.48(9)
O1 S1 C5 108.14(9)
N1 S1 C5 107.55(8)
C8 N1 C17 115.06(14)
C8 N1 S1 116.96(13)
C17 N1 S1 118.68(12)
C3 C2 C7 118.2(2)
C3 C2 C1 121.3(2)
C7 C2 C1 120.6(2)
C4 C3 C2 121.6(2)
C3 C4 C5 119.23(19)
C6 C5 C4 120.36(18)
C6 C5 S1 119.43(15)
C4 C5 S1 120.15(15)
C7 C6 C5 119.16(19)
C6 C7 C2 121.5(2)
C9 C8 N1 114.79(15)
C10 C9 C8 177.0(2)
C9 C10 C11 175.2(2)
C12 C11 C16 118.8(2)
C12 C11 C10 121.3(2)
C16 C11 C10 119.8(2)
C11 C12 C13 119.0(3)
C14 C13 C12 119.2(3)
C15 C14 C13 121.2(3)
C14 C15 C16 120.9(3)
C15 C16 C11 120.9(3)
N1 C17 C18 109.78(14)
C25 C18 C19 121.16(18)
C25 C18 C17 122.13(18)
C19 C18 C17 116.71(16)
C18 C19 C20 115.54(16)
C22 C20 C19 122.40(19)
C22 C20 C21 124.2(2)
C19 C20 C21 113.37(19)
C20 C22 C24 122.08(19)
C20 C22 C23 124.5(2)
C24 C22 C23 113.4(2)
C25 C24 C22 114.58(17)
C18 C25 C24 123.8(2)

loop_
_geom_bond_atom_site_label_1
_geom_bond_atom_site_label_2
_geom_bond_distance
S1 O2 1.4293(16)
S1 O1 1.4303(15)
S1 N1 1.6425(15)
S1 C5 1.7600(19)
N1 C8 1.471(2)
N1 C17 1.476(2)
C1 C2 1.505(3)
C2 C3 1.382(3)
C2 C7 1.389(3)
C3 C4 1.379(3)
C4 C5 1.388(3)
C5 C6 1.386(3)
C6 C7 1.378(3)
C8 C9 1.470(3)
C9 C10 1.190(3)
C10 C11 1.436(3)
C11 C12 1.381(3)
C11 C16 1.392(3)
C12 C13 1.416(4)
C13 C14 1.380(5)
C14 C15 1.324(5)
C15 C16 1.364(3)
C17 C18 1.503(3)
C18 C25 1.324(3)
C18 C19 1.495(3)
C19 C20 1.498(3)
C20 C22 1.324(3)
C20 C21 1.508(3)
C22 C24 1.503(3)
C22 C23 1.513(3)
C24 C25 1.488(3)

loop_
_cod_related_entry_id
_cod_related_entry_database
_cod_related_entry_code
1 ChemSpider 9864692
